data_4032332
loop_
_publ_author_name
'Pigulski, Bart\/lomiej'
'M\;ecik, Patrycja'
'Cichos, Jakub'
'Szafert, S\/lawomir'

_publ_section_title
;
 Use of Stable Amine-Capped Polyynes in the Regioselective Synthesis of
 Push-Pull Thiophenes.
;
_journal_issue 3
_journal_name_full 'The Journal of organic chemistry'
_journal_page_first 1487
_journal_page_last 1498
_journal_paper_doi 10.1021/acs.joc.6b02685
_journal_volume 82
_journal_year 2017
_chemical_formula_moiety 'C15 H14 N2 S'
_chemical_formula_sum 'C15 H14 N2 S'
_chemical_formula_weight 254.34
_space_group_crystal_system monoclinic
_space_group_IT_number 14
_space_group_name_Hall '-P 2yn'
_space_group_name_H-M_alt 'P 1 21/n 1'
_symmetry_space_group_name_Hall '-P 2yn'
_symmetry_space_group_name_H-M 'P 1 21/n 1'
_atom_sites_solution_hydrogens geom
_audit_creation_method SHELXL-2014/7
_cell_angle_alpha 90
_cell_angle_beta 91.67(3)
_cell_angle_gamma 90
_cell_formula_units_Z 4
_cell_length_a 6.096(2)
_cell_length_b 7.633(2)
_cell_length_c 27.289(8)
_cell_measurement_reflns_used 1406
_cell_measurement_temperature 80(2)
_cell_measurement_theta_max 28.4470
_cell_measurement_theta_min 2.9940
_cell_volume 1269.2(7)
_computing_structure_refinement 'SHELXL-2014/7 (Sheldrick, 2014)'
_diffrn_ambient_temperature 80(2)
_diffrn_detector_area_resol_mean 10.3456
_diffrn_measured_fraction_theta_full 0.994
_diffrn_measured_fraction_theta_max 0.874
_diffrn_measurement_device_type 'Xcalibur, Ruby'
_diffrn_measurement_method '/w scans'
_diffrn_radiation_type MoK\a
_diffrn_radiation_wavelength 0.71073
_diffrn_reflns_av_R_equivalents 0.0431
_diffrn_reflns_av_unetI/netI 0.0783
_diffrn_reflns_Laue_measured_fraction_full 0.994
_diffrn_reflns_Laue_measured_fraction_max 0.874
_diffrn_reflns_limit_h_max 7
_diffrn_reflns_limit_h_min -8
_diffrn_reflns_limit_k_max 10
_diffrn_reflns_limit_k_min -9
_diffrn_reflns_limit_l_max 35
_diffrn_reflns_limit_l_min -14
_diffrn_reflns_number 5528
_diffrn_reflns_point_group_measured_fraction_full 0.994
_diffrn_reflns_point_group_measured_fraction_max 0.874
_diffrn_reflns_theta_full 26.000
_diffrn_reflns_theta_max 28.871
_diffrn_reflns_theta_min 2.771
_exptl_absorpt_coefficient_mu 0.237
_exptl_absorpt_correction_type none
_exptl_crystal_colour yellow
_exptl_crystal_density_diffrn 1.331
_exptl_crystal_description plate
_exptl_crystal_F_000 536
_exptl_crystal_size_max 0.570
_exptl_crystal_size_mid 0.250
_exptl_crystal_size_min 0.100
_refine_diff_density_max 0.448
_refine_diff_density_min -0.420
_refine_diff_density_rms 0.074
_refine_ls_extinction_method none
_refine_ls_goodness_of_fit_ref 1.154
_refine_ls_hydrogen_treatment constr
_refine_ls_matrix_type full
_refine_ls_number_parameters 163
_refine_ls_number_reflns 2922
_refine_ls_number_restraints 0
_refine_ls_restrained_S_all 1.154
_refine_ls_R_factor_all 0.1017
_refine_ls_R_factor_gt 0.0764
_refine_ls_shift/su_max 0.000
_refine_ls_shift/su_mean 0.000
_refine_ls_structure_factor_coef Fsqd
_refine_ls_weighting_details 'w=1/[\s^2^(Fo^2^)+(0.0229P)^2^+1.3963P] where P=(Fo^2^+2Fc^2^)/3'
_refine_ls_weighting_scheme calc
_refine_ls_wR_factor_gt 0.1261
_refine_ls_wR_factor_ref 0.1378
_reflns_Friedel_coverage 0.000
_reflns_number_gt 2200
_reflns_number_total 2922
_reflns_threshold_expression 'I > 2\s(I)'
_cod_data_source_file jo6b02685_si_001.cif
_cod_data_source_block 4aa
_cod_database_code 4032332
_shelx_shelxl_version_number 2014/7
_shelx_space_group_comment
;
The symmetry employed for this shelxl refinement is uniquely defined
by the following loop, which should always be used as a source of
symmetry information in preference to the above space-group names.
They are only intended as comments.
;
_shelx_estimated_absorpt_t_min 0.877
_shelx_estimated_absorpt_t_max 0.977

loop_
_space_group_symop_operation_xyz
'x, y, z'
'-x+1/2, y+1/2, -z+1/2'
'-x, -y, -z'
'x-1/2, -y-1/2, z-1/2'

loop_
_atom_site_label
_atom_site_type_symbol
_atom_site_fract_x
_atom_site_fract_y
_atom_site_fract_z
_atom_site_U_iso_or_equiv
_atom_site_adp_type
_atom_site_occupancy
_atom_site_site_symmetry_order
_atom_site_calc_flag
_atom_site_refinement_flags_posn
_atom_site_refinement_flags_adp
S1 S 0.01121(12) 0.20956(9) 0.67955(3) 0.0182(2) Uani 1 1 d . .
N1 N -0.2676(4) 0.2494(3) 0.60187(10) 0.0219(6) Uani 1 1 d . .
C9 C 0.4041(5) 0.1670(3) 0.81963(12) 0.0178(7) Uani 1 1 d . .
H9 H 0.5426 0.1110 0.8174 0.021 Uiso 1 1 calc R U
C5 C 0.0680(5) 0.2729(4) 0.77983(11) 0.0177(6) Uani 1 1 d . .
N2 N 0.5859(5) 0.1712(4) 0.94145(11) 0.0335(7) Uani 1 1 d . .
C7 C 0.1300(5) 0.3100(4) 0.86776(12) 0.0227(7) Uani 1 1 d . .
H7 H 0.0812 0.3511 0.8985 0.027 Uiso 1 1 calc R U
C10 C 0.2734(5) 0.1909(3) 0.77803(11) 0.0173(6) Uani 1 1 d . .
H10 H 0.3239 0.1508 0.7474 0.021 Uiso 1 1 calc R U
C12 C -0.1128(5) 0.1651(4) 0.56974(12) 0.0220(7) Uani 1 1 d . .
H12A H -0.0528 0.0561 0.5846 0.026 Uiso 1 1 calc R U
H12B H 0.0098 0.2445 0.5621 0.026 Uiso 1 1 calc R U
C4 C -0.0710(5) 0.2930(4) 0.73624(11) 0.0180(6) Uani 1 1 d . .
C2 C -0.3669(5) 0.3616(4) 0.68275(12) 0.0185(7) Uani 1 1 d . .
H2 H -0.5066 0.4090 0.6738 0.022 Uiso 1 1 calc R U
C11 C 0.4713(5) 0.1951(4) 0.90795(12) 0.0227(7) Uani 1 1 d . .
C3 C -0.2746(5) 0.3678(4) 0.73057(12) 0.0187(7) Uani 1 1 d . .
H3 H -0.3482 0.4201 0.7571 0.022 Uiso 1 1 calc R U
C1 C -0.2320(5) 0.2790(4) 0.65025(12) 0.0193(6) Uani 1 1 d . .
C8 C 0.3331(5) 0.2249(4) 0.86511(11) 0.0191(6) Uani 1 1 d . .
C15 C -0.4584(5) 0.3218(4) 0.57499(12) 0.0237(7) Uani 1 1 d . .
H15A H -0.4737 0.4490 0.5812 0.028 Uiso 1 1 calc R U
H15B H -0.5952 0.2617 0.5841 0.028 Uiso 1 1 calc R U
C14 C -0.4053(5) 0.2863(4) 0.52139(12) 0.0256(7) Uani 1 1 d . .
H14A H -0.5404 0.2609 0.5016 0.031 Uiso 1 1 calc R U
H14B H -0.3293 0.3876 0.5068 0.031 Uiso 1 1 calc R U
C13 C -0.2550(5) 0.1260(4) 0.52429(12) 0.0237(7) Uani 1 1 d . .
H13A H -0.3403 0.0168 0.5283 0.028 Uiso 1 1 calc R U
H13B H -0.1653 0.1160 0.4948 0.028 Uiso 1 1 calc R U
C6 C 0.0011(5) 0.3344(4) 0.82611(12) 0.0198(7) Uani 1 1 d . .
H6 H -0.1353 0.3936 0.8284 0.024 Uiso 1 1 calc R U

loop_
_atom_site_aniso_label
_atom_site_aniso_U_11
_atom_site_aniso_U_22
_atom_site_aniso_U_33
_atom_site_aniso_U_23
_atom_site_aniso_U_13
_atom_site_aniso_U_12
S1 0.0133(4) 0.0161(4) 0.0251(4) -0.0003(3) 0.0003(3) 0.0023(3)
N1 0.0140(13) 0.0243(14) 0.0270(15) -0.0028(12) -0.0036(11) 0.0058(11)
C9 0.0133(14) 0.0109(13) 0.0294(18) 0.0008(13) 0.0022(12) -0.0006(11)
C5 0.0160(15) 0.0100(13) 0.0272(17) 0.0014(13) 0.0024(12) -0.0045(12)
N2 0.0355(18) 0.0313(16) 0.0332(18) -0.0041(14) -0.0056(14) 0.0048(13)
C7 0.0240(17) 0.0176(15) 0.0267(18) -0.0037(14) 0.0019(13) -0.0008(13)
C10 0.0147(14) 0.0121(13) 0.0253(16) -0.0006(13) 0.0033(12) -0.0006(12)
C12 0.0181(16) 0.0173(15) 0.0303(19) -0.0015(13) -0.0025(13) 0.0045(12)
C4 0.0151(14) 0.0132(13) 0.0260(17) 0.0001(13) 0.0046(12) -0.0015(12)
C2 0.0090(14) 0.0138(13) 0.0326(19) 0.0027(13) 0.0004(12) 0.0001(12)
C11 0.0228(17) 0.0153(14) 0.0301(19) -0.0038(14) 0.0015(14) 0.0017(13)
C3 0.0157(15) 0.0111(13) 0.0295(18) 0.0005(13) 0.0056(13) -0.0012(12)
C1 0.0143(14) 0.0142(13) 0.0294(17) 0.0002(14) -0.0016(12) -0.0009(12)
C8 0.0172(15) 0.0141(14) 0.0261(17) 0.0020(13) -0.0001(12) -0.0045(12)
C15 0.0154(16) 0.0221(16) 0.033(2) -0.0012(14) -0.0072(13) 0.0026(13)
C14 0.0253(17) 0.0207(15) 0.0303(19) -0.0011(15) -0.0060(14) 0.0016(14)
C13 0.0232(17) 0.0197(15) 0.0278(19) -0.0015(14) -0.0034(14) 0.0027(14)
C6 0.0148(15) 0.0119(13) 0.0331(19) -0.0028(13) 0.0033(13) 0.0019(12)

loop_
_atom_type_symbol
_atom_type_description
_atom_type_scat_dispersion_real
_atom_type_scat_dispersion_imag
_atom_type_scat_source
C C 0.0033 0.0016 'International Tables Vol C Tables 4.2.6.8 and 6.1.1.4'
H H 0.0000 0.0000 'International Tables Vol C Tables 4.2.6.8 and 6.1.1.4'
N N 0.0061 0.0033 'International Tables Vol C Tables 4.2.6.8 and 6.1.1.4'
S S 0.1246 0.1234 'International Tables Vol C Tables 4.2.6.8 and 6.1.1.4'

loop_
_geom_angle_atom_site_label_1
_geom_angle_atom_site_label_2
_geom_angle_atom_site_label_3
_geom_angle
C1 S1 C4 91.88(15)
C1 N1 C12 125.0(2)
C1 N1 C15 121.9(3)
C12 N1 C15 112.6(2)
C10 C9 C8 120.2(3)
C10 C9 H9 119.9
C8 C9 H9 119.9
C10 C5 C6 117.3(3)
C10 C5 C4 121.4(3)
C6 C5 C4 121.3(3)
C6 C7 C8 120.3(3)
C6 C7 H7 119.9
C8 C7 H7 119.9
C9 C10 C5 121.7(3)
C9 C10 H10 119.2
C5 C10 H10 119.2
N1 C12 C13 102.3(2)
N1 C12 H12A 111.3
C13 C12 H12A 111.3
N1 C12 H12B 111.3
C13 C12 H12B 111.3
H12A C12 H12B 109.2
C3 C4 C5 130.0(3)
C3 C4 S1 109.4(2)
C5 C4 S1 120.6(2)
C1 C2 C3 112.4(3)
C1 C2 H2 123.8
C3 C2 H2 123.8
N2 C11 C8 178.4(4)
C4 C3 C2 115.3(3)
C4 C3 H3 122.4
C2 C3 H3 122.4
N1 C1 C2 128.5(3)
N1 C1 S1 120.5(2)
C2 C1 S1 111.0(2)
C9 C8 C7 119.3(3)
C9 C8 C11 118.8(3)
C7 C8 C11 121.9(3)
N1 C15 C14 103.0(2)
N1 C15 H15A 111.2
C14 C15 H15A 111.2
N1 C15 H15B 111.2
C14 C15 H15B 111.2
H15A C15 H15B 109.1
C13 C14 C15 103.6(3)
C13 C14 H14A 111.0
C15 C14 H14A 111.0
C13 C14 H14B 111.0
C15 C14 H14B 111.0
H14A C14 H14B 109.0
C12 C13 C14 102.2(2)
C12 C13 H13A 111.3
C14 C13 H13A 111.3
C12 C13 H13B 111.3
C14 C13 H13B 111.3
H13A C13 H13B 109.2
C7 C6 C5 121.3(3)
C7 C6 H6 119.4
C5 C6 H6 119.4

loop_
_geom_bond_atom_site_label_1
_geom_bond_atom_site_label_2
_geom_bond_distance
S1 C1 1.746(3)
S1 C4 1.759(3)
N1 C1 1.351(4)
N1 C12 1.456(4)
N1 C15 1.465(4)
C9 C10 1.380(4)
C9 C8 1.398(4)
C9 H9 0.9500
C5 C10 1.402(4)
C5 C6 1.418(4)
C5 C4 1.449(4)
N2 C11 1.149(4)
C7 C6 1.376(4)
C7 C8 1.402(4)
C7 H7 0.9500
C10 H10 0.9500
C12 C13 1.522(4)
C12 H12A 0.9900
C12 H12B 0.9900
C4 C3 1.371(4)
C2 C1 1.380(4)
C2 C3 1.407(4)
C2 H2 0.9500
C11 C8 1.439(4)
C3 H3 0.9500
C15 C14 1.531(4)
C15 H15A 0.9900
C15 H15B 0.9900
C14 C13 1.529(4)
C14 H14A 0.9900
C14 H14B 0.9900
C13 H13A 0.9900
C13 H13B 0.9900
C6 H6 0.9500
